data_4345699
loop_
_publ_author_name
'Cuello-Garibo, Jordi-Amat'
'P\'erez-Gallent, Elena'
'van der Boon, Lennard'
'Siegler, Maxime A.'
'Bonnet, Sylvestre'

_publ_section_title
;
 Influence of the Steric Bulk and Solvent on the Photoreactivity of
 Ruthenium Polypyridyl Complexes Coordinated to l-Proline.
;
_journal_issue 9
_journal_name_full 'Inorganic chemistry'
_journal_page_first 4818
_journal_page_last 4828
_journal_paper_doi 10.1021/acs.inorgchem.6b02794
_journal_volume 56
_journal_year 2017
_chemical_formula_moiety 'C27 H26 N5 O2 Ru, F6 P, D2 O'
_chemical_formula_sum 'C27 H26 D2 F6 N5 O3 P Ru'
_chemical_formula_weight 718.59
_space_group_crystal_system triclinic
_space_group_IT_number 2
_space_group_name_Hall '-P 1'
_space_group_name_H-M_alt 'P -1'
_symmetry_space_group_name_Hall '-P 1'
_symmetry_space_group_name_H-M 'P -1'
_atom_sites_solution_hydrogens mixed
_atom_sites_solution_primary direct
_atom_sites_solution_secondary difmap
_audit_creation_method SHELXL-2014/7
_cell_angle_alpha 93.9396(17)
_cell_angle_beta 92.7616(17)
_cell_angle_gamma 105.915(2)
_cell_formula_units_Z 2
_cell_length_a 8.5548(2)
_cell_length_b 11.6719(3)
_cell_length_c 14.8892(3)
_cell_measurement_reflns_used 14384
_cell_measurement_temperature 110(2)
_cell_measurement_theta_max 72.01
_cell_measurement_theta_min 2.92
_cell_volume 1422.85(6)
_computing_cell_refinement
;
CrysAlisPro, Agilent Technologies,
Version 1.171.36.32 (release 02-08-2013 CrysAlis171 .NET)
(compiled Aug  2 2013,16:46:58)
;
_computing_data_collection
;
CrysAlisPro, Agilent Technologies,
Version 1.171.36.32 (release 02-08-2013 CrysAlis171 .NET)
(compiled Aug  2 2013,16:46:58)
;
_computing_data_reduction
;
CrysAlisPro, Agilent Technologies,
Version 1.171.36.32 (release 02-08-2013 CrysAlis171 .NET)
(compiled Aug  2 2013,16:46:58)
;
_computing_molecular_graphics 'SHELXTL v6.10 (Sheldrick, 2008)'
_computing_publication_material 'SHELXTL v6.10 (Sheldrick, 2008)'
_computing_structure_refinement 'SHELXL-2014/7 (Sheldrick, 2015)'
_computing_structure_solution 'SHELXS-2014/7 (Sheldrick, 2015)'
_diffrn_ambient_temperature 110(2)
_diffrn_measured_fraction_theta_full 0.997
_diffrn_measured_fraction_theta_max 0.995
_diffrn_measurement_device_type 'SuperNova, Dual, Cu at zero, Atlas'
_diffrn_measurement_method '\w scans'
_diffrn_radiation_monochromator mirror
_diffrn_radiation_source 'SuperNova (Cu) X-ray Source'
_diffrn_radiation_type CuK\a
_diffrn_radiation_wavelength 1.54178
_diffrn_reflns_av_R_equivalents 0.0219
_diffrn_reflns_av_unetI/netI 0.0203
_diffrn_reflns_Laue_measured_fraction_full 0.997
_diffrn_reflns_Laue_measured_fraction_max 0.995
_diffrn_reflns_limit_h_max 10
_diffrn_reflns_limit_h_min -8
_diffrn_reflns_limit_k_max 11
_diffrn_reflns_limit_k_min -14
_diffrn_reflns_limit_l_max 18
_diffrn_reflns_limit_l_min -18
_diffrn_reflns_number 18143
_diffrn_reflns_point_group_measured_fraction_full 0.997
_diffrn_reflns_point_group_measured_fraction_max 0.995
_diffrn_reflns_theta_full 67.679
_diffrn_reflns_theta_max 71.889
_diffrn_reflns_theta_min 2.982
_exptl_absorpt_coefficient_mu 5.706
_exptl_absorpt_correction_T_max 0.681
_exptl_absorpt_correction_T_min 0.348
_exptl_absorpt_correction_type analytical
_exptl_absorpt_process_details
;
CrysAlisPro, Agilent Technologies,
Version 1.171.36.32 (release 02-08-2013 CrysAlis171 .NET)
(compiled Aug  2 2013,16:46:58)
Analytical numeric absorption correction using a multifaceted crystal
            model based on expressions derived by R.C. Clark & J.S. Reid.
(Clark, R. C. & Reid, J. S. (1995). Acta Cryst. A51, 887-897)
;
_exptl_crystal_colour red
_exptl_crystal_density_diffrn 1.677
_exptl_crystal_description 'irregular thick plate'
_exptl_crystal_F_000 724
_exptl_crystal_size_max 0.33
_exptl_crystal_size_mid 0.15
_exptl_crystal_size_min 0.09
_refine_diff_density_max 0.679
_refine_diff_density_min -0.765
_refine_diff_density_rms 0.058
_refine_ls_extinction_method none
_refine_ls_goodness_of_fit_ref 1.029
_refine_ls_hydrogen_treatment mixed
_refine_ls_matrix_type full
_refine_ls_number_parameters 396
_refine_ls_number_reflns 5564
_refine_ls_number_restraints 3
_refine_ls_restrained_S_all 1.029
_refine_ls_R_factor_all 0.0256
_refine_ls_R_factor_gt 0.0246
_refine_ls_shift/su_max 0.001
_refine_ls_shift/su_mean 0.000
_refine_ls_structure_factor_coef Fsqd
_refine_ls_weighting_details 'w=1/[\s^2^(Fo^2^)+(0.0294P)^2^+1.2301P] where P=(Fo^2^+2Fc^2^)/3'
_refine_ls_weighting_scheme calc
_refine_ls_wR_factor_gt 0.0607
_refine_ls_wR_factor_ref 0.0614
_reflns_Friedel_coverage 0.000
_reflns_number_gt 5371
_reflns_number_total 5564
_reflns_threshold_expression 'I > 2\s(I)'
_cod_data_source_file ic6b02794_si_003.cif
_cod_data_source_block xs0961a
_cod_depositor_comments 'Adding full bibliography for 4345699.cif.'
_cod_database_code 4345699
_shelx_shelxl_version_number 2014/7
_shelx_space_group_comment
;
The symmetry employed for this shelxl refinement is uniquely defined
by the following loop, which should always be used as a source of
symmetry information in preference to the above space-group names.
They are only intended as comments.
;

loop_
_space_group_symop_operation_xyz
'x, y, z'
'-x, -y, -z'

loop_
_atom_site_label
_atom_site_type_symbol
_atom_site_fract_x
_atom_site_fract_y
_atom_site_fract_z
_atom_site_U_iso_or_equiv
_atom_site_adp_type
_atom_site_occupancy
_atom_site_site_symmetry_order
_atom_site_calc_flag
_atom_site_refinement_flags_posn
_atom_site_refinement_flags_adp
Ru1 Ru 0.24293(2) 0.34117(2) 0.27778(2) 0.01911(5) Uani 1 1 d . .
C1 C 0.4647(3) 0.58688(19) 0.25137(14) 0.0256(4) Uani 1 1 d . .
H1 H 0.3880 0.5884 0.2034 0.031 Uiso 1 1 calc R U
C2 C 0.5958(3) 0.68623(19) 0.27242(15) 0.0282(4) Uani 1 1 d . .
H2 H 0.6091 0.7546 0.2393 0.034 Uiso 1 1 calc R U
C3 C 0.7077(3) 0.68508(19) 0.34251(15) 0.0269(4) Uani 1 1 d . .
H3 H 0.7978 0.7531 0.3588 0.032 Uiso 1 1 calc R U
C4 C 0.6864(2) 0.58338(18) 0.38846(14) 0.0239(4) Uani 1 1 d . .
H4 H 0.7625 0.5805 0.4363 0.029 Uiso 1 1 calc R U
C5 C 0.5530(2) 0.48574(18) 0.36411(13) 0.0197(4) Uani 1 1 d . .
C6 C 0.5214(2) 0.37201(18) 0.40637(13) 0.0210(4) Uani 1 1 d . .
C7 C 0.6180(3) 0.3535(2) 0.47879(14) 0.0258(4) Uani 1 1 d . .
H7 H 0.7092 0.4158 0.5041 0.031 Uiso 1 1 calc R U
C8 C 0.5789(3) 0.2427(2) 0.51332(15) 0.0301(5) Uani 1 1 d . .
H8 H 0.6424 0.2281 0.5631 0.036 Uiso 1 1 calc R U
C9 C 0.4465(3) 0.1539(2) 0.47435(15) 0.0304(5) Uani 1 1 d . .
H9 H 0.4177 0.0775 0.4972 0.036 Uiso 1 1 calc R U
C10 C 0.3561(3) 0.17686(19) 0.40188(14) 0.0273(4) Uani 1 1 d . .
H10 H 0.2661 0.1147 0.3751 0.033 Uiso 1 1 calc R U
C11 C 0.0124(2) 0.49068(18) 0.21934(14) 0.0243(4) Uani 1 1 d . .
C12 C -0.1126(3) 0.5053(2) 0.16146(15) 0.0301(5) Uani 1 1 d . .
H12 H -0.1702 0.5613 0.1788 0.036 Uiso 1 1 calc R U
C13 C -0.1528(3) 0.4390(2) 0.07956(15) 0.0329(5) Uani 1 1 d . .
H13 H -0.2426 0.4448 0.0418 0.039 Uiso 1 1 calc R U
C14 C -0.0609(3) 0.3639(2) 0.05282(15) 0.0306(5) Uani 1 1 d . .
H14 H -0.0836 0.3199 -0.0046 0.037 Uiso 1 1 calc R U
C15 C 0.0650(3) 0.35356(19) 0.11092(14) 0.0256(4) Uani 1 1 d . .
C16 C 0.1819(3) 0.28695(19) 0.08562(14) 0.0265(4) Uani 1 1 d . .
C17 C 0.1791(3) 0.2343(2) -0.00112(15) 0.0354(5) Uani 1 1 d . .
H17 H 0.0943 0.2338 -0.0449 0.043 Uiso 1 1 calc R U
C18 C 0.3009(3) 0.1829(2) -0.02299(16) 0.0406(6) Uani 1 1 d . .
H18 H 0.3000 0.1451 -0.0817 0.049 Uiso 1 1 calc R U
C19 C 0.4239(3) 0.1871(2) 0.04154(15) 0.0346(5) Uani 1 1 d . .
H19 H 0.5108 0.1548 0.0265 0.042 Uiso 1 1 calc R U
C20 C 0.4216(3) 0.23822(19) 0.12848(14) 0.0267(4) Uani 1 1 d . .
C21 C 0.0574(3) 0.5644(2) 0.30809(15) 0.0291(5) Uani 1 1 d . .
H21A H -0.0038 0.5210 0.3551 0.044 Uiso 1 1 calc R U
H21B H 0.0310 0.6405 0.3037 0.044 Uiso 1 1 calc R U
H21C H 0.1744 0.5800 0.3234 0.044 Uiso 1 1 calc R U
C22 C 0.5545(3) 0.2391(2) 0.19767(15) 0.0293(5) Uani 1 1 d . .
H22A H 0.5941 0.3187 0.2299 0.044 Uiso 1 1 calc R U
H22B H 0.6443 0.2189 0.1678 0.044 Uiso 1 1 calc R U
H22C H 0.5122 0.1801 0.2406 0.044 Uiso 1 1 calc R U
C23 C -0.0377(3) 0.09682(19) 0.21652(15) 0.0292(5) Uani 1 1 d . .
H23A H 0.0408 0.0569 0.1913 0.035 Uiso 1 1 calc R U
H23B H -0.0937 0.1248 0.1663 0.035 Uiso 1 1 calc R U
C24 C -0.1605(3) 0.0113(2) 0.26846(15) 0.0333(5) Uani 1 1 d . .
H24A H -0.1222 -0.0589 0.2816 0.040 Uiso 1 1 calc R U
H24B H -0.2675 -0.0168 0.2337 0.040 Uiso 1 1 calc R U
C25 C -0.1729(3) 0.0843(2) 0.35591(15) 0.0319(5) Uani 1 1 d . .
H25A H -0.2759 0.1076 0.3551 0.038 Uiso 1 1 calc R U
H25B H -0.1649 0.0398 0.4094 0.038 Uiso 1 1 calc R U
C26 C -0.0310(3) 0.1889(2) 0.35453(16) 0.0359(5) Uani 1 1 d . .
C27 C 0.0316(2) 0.29282(19) 0.42516(13) 0.0238(4) Uani 1 1 d . .
N1 N 0.4413(2) 0.48810(15) 0.29619(11) 0.0207(3) Uani 1 1 d . .
N2 N 0.3911(2) 0.28414(15) 0.36776(11) 0.0211(3) Uani 1 1 d . .
N3 N 0.0948(2) 0.41068(15) 0.19591(11) 0.0216(3) Uani 1 1 d . .
N4 N 0.2990(2) 0.28577(15) 0.15153(11) 0.0228(3) Uani 1 1 d . .
N5 N 0.0451(2) 0.19577(15) 0.28032(11) 0.0229(3) Uani 1 1 d . .
O1 O 0.14764(17) 0.37801(12) 0.40121(9) 0.0216(3) Uani 1 1 d . .
O2 O -0.02976(18) 0.29144(14) 0.49842(9) 0.0293(3) Uani 1 1 d . .
P1 P 0.28228(7) 0.86742(5) 0.16947(4) 0.02895(12) Uani 1 1 d . .
F1 F 0.2963(2) 0.74045(14) 0.12839(10) 0.0504(4) Uani 1 1 d . .
F2 F 0.23316(18) 0.89753(13) 0.07108(9) 0.0412(3) Uani 1 1 d . .
F3 F 0.46980(17) 0.92523(16) 0.15482(10) 0.0490(4) Uani 1 1 d . .
F4 F 0.32948(19) 0.83543(14) 0.26837(9) 0.0441(4) Uani 1 1 d . .
F5 F 0.09389(18) 0.80948(14) 0.18434(11) 0.0476(4) Uani 1 1 d . .
F6 F 0.26943(19) 0.99354(13) 0.21170(10) 0.0439(3) Uani 1 1 d . .
O1W O 0.8903(3) 0.09120(17) 0.59668(13) 0.0452(4) Uani 1 1 d D .
D1W1 D 0.915(4) 0.155(3) 0.568(2) 0.068 Uiso 1 1 d D U
D1W2 D 0.844(4) 0.115(3) 0.6431(18) 0.068 Uiso 1 1 d D U

loop_
_atom_site_aniso_label
_atom_site_aniso_U_11
_atom_site_aniso_U_22
_atom_site_aniso_U_33
_atom_site_aniso_U_23
_atom_site_aniso_U_13
_atom_site_aniso_U_12
Ru1 0.01596(8) 0.02136(9) 0.01779(8) 0.00107(5) 0.00078(5) 0.00170(6)
C1 0.0211(10) 0.0280(11) 0.0272(10) 0.0054(8) -0.0009(8) 0.0058(8)
C2 0.0237(11) 0.0241(10) 0.0363(12) 0.0076(9) 0.0025(9) 0.0046(8)
C3 0.0175(10) 0.0244(10) 0.0356(11) -0.0006(9) 0.0010(8) 0.0012(8)
C4 0.0175(10) 0.0281(10) 0.0246(10) -0.0010(8) -0.0010(8) 0.0051(8)
C5 0.0155(9) 0.0249(10) 0.0190(9) 0.0014(7) 0.0015(7) 0.0063(8)
C6 0.0169(9) 0.0251(10) 0.0218(9) 0.0014(8) 0.0045(7) 0.0066(8)
C7 0.0192(10) 0.0343(11) 0.0256(10) 0.0026(8) 0.0016(8) 0.0100(9)
C8 0.0265(11) 0.0415(13) 0.0289(11) 0.0102(9) 0.0047(9) 0.0183(10)
C9 0.0331(12) 0.0290(11) 0.0343(12) 0.0117(9) 0.0110(9) 0.0137(10)
C10 0.0291(11) 0.0239(10) 0.0290(11) 0.0037(8) 0.0065(9) 0.0063(9)
C11 0.0183(10) 0.0261(10) 0.0264(10) 0.0052(8) 0.0022(8) 0.0020(8)
C12 0.0230(11) 0.0348(12) 0.0334(11) 0.0064(9) 0.0005(9) 0.0086(9)
C13 0.0238(11) 0.0433(13) 0.0302(11) 0.0092(10) -0.0046(9) 0.0068(10)
C14 0.0267(11) 0.0368(12) 0.0236(10) 0.0033(9) -0.0016(8) 0.0015(9)
C15 0.0221(10) 0.0290(11) 0.0221(10) 0.0031(8) 0.0013(8) 0.0008(8)
C16 0.0242(10) 0.0288(11) 0.0233(10) 0.0029(8) 0.0028(8) 0.0020(8)
C17 0.0366(13) 0.0453(14) 0.0225(11) -0.0021(9) -0.0010(9) 0.0099(11)
C18 0.0481(15) 0.0509(15) 0.0231(11) -0.0051(10) 0.0053(10) 0.0157(12)
C19 0.0382(13) 0.0390(13) 0.0294(11) 0.0004(10) 0.0098(10) 0.0148(11)
C20 0.0272(11) 0.0258(10) 0.0263(10) 0.0033(8) 0.0069(8) 0.0050(9)
C21 0.0252(11) 0.0319(11) 0.0305(11) -0.0003(9) -0.0003(9) 0.0097(9)
C22 0.0242(11) 0.0337(12) 0.0309(11) 0.0011(9) 0.0064(9) 0.0096(9)
C23 0.0253(11) 0.0241(10) 0.0359(12) 0.0007(9) 0.0028(9) 0.0035(9)
C24 0.0270(12) 0.0323(12) 0.0326(12) 0.0017(9) -0.0015(9) -0.0042(9)
C25 0.0221(11) 0.0374(12) 0.0296(11) 0.0034(9) 0.0019(9) -0.0027(9)
C26 0.0312(12) 0.0347(12) 0.0339(12) -0.0034(10) 0.0080(10) -0.0035(10)
C27 0.0191(10) 0.0294(11) 0.0227(10) 0.0013(8) -0.0006(8) 0.0071(8)
N1 0.0172(8) 0.0213(8) 0.0229(8) 0.0020(6) 0.0014(6) 0.0041(7)
N2 0.0187(8) 0.0237(8) 0.0213(8) 0.0029(6) 0.0051(6) 0.0054(7)
N3 0.0165(8) 0.0251(8) 0.0211(8) 0.0032(7) 0.0011(6) 0.0017(7)
N4 0.0215(8) 0.0250(9) 0.0204(8) 0.0031(7) 0.0041(7) 0.0029(7)
N5 0.0199(8) 0.0241(8) 0.0227(8) 0.0019(7) 0.0003(7) 0.0031(7)
O1 0.0197(7) 0.0245(7) 0.0192(6) 0.0011(5) 0.0017(5) 0.0041(6)
O2 0.0219(7) 0.0417(9) 0.0218(7) 0.0010(6) 0.0049(6) 0.0042(6)
P1 0.0267(3) 0.0328(3) 0.0281(3) 0.0017(2) -0.0037(2) 0.0107(2)
F1 0.0774(12) 0.0433(8) 0.0365(8) -0.0047(6) -0.0145(8) 0.0321(8)
F2 0.0440(8) 0.0422(8) 0.0364(7) 0.0115(6) -0.0077(6) 0.0102(7)
F3 0.0265(7) 0.0735(11) 0.0447(8) -0.0053(8) 0.0013(6) 0.0128(7)
F4 0.0512(9) 0.0588(9) 0.0281(7) 0.0019(6) -0.0061(6) 0.0270(8)
F5 0.0296(8) 0.0526(9) 0.0559(9) 0.0180(7) -0.0010(7) 0.0009(7)
F6 0.0430(9) 0.0353(8) 0.0544(9) -0.0030(7) 0.0030(7) 0.0142(7)
O1W 0.0572(12) 0.0398(10) 0.0393(10) 0.0063(8) 0.0141(9) 0.0122(9)

loop_
_atom_type_symbol
_atom_type_description
_atom_type_scat_dispersion_real
_atom_type_scat_dispersion_imag
_atom_type_scat_source
C C 0.0181 0.0091 'International Tables Vol C Tables 4.2.6.8 and 6.1.1.4'
H H 0.0000 0.0000 'International Tables Vol C Tables 4.2.6.8 and 6.1.1.4'
F F 0.0727 0.0534 'International Tables Vol C Tables 4.2.6.8 and 6.1.1.4'
N N 0.0311 0.0180 'International Tables Vol C Tables 4.2.6.8 and 6.1.1.4'
O O 0.0492 0.0322 'International Tables Vol C Tables 4.2.6.8 and 6.1.1.4'
P P 0.2955 0.4335 'International Tables Vol C Tables 4.2.6.8 and 6.1.1.4'
Ru Ru 0.0552 3.2960 'International Tables Vol C Tables 4.2.6.8 and 6.1.1.4'
D D 0.0000 0.0000 'International Tables Vol C Tables 4.2.6.8 and 6.1.1.4'

loop_
_geom_angle_atom_site_label_1
_geom_angle_atom_site_label_2
_geom_angle_atom_site_label_3
_geom_angle
N5 Ru1 N1 171.28(6)
N5 Ru1 N2 95.70(7)
N1 Ru1 N2 78.82(7)
N5 Ru1 N4 93.18(7)
N1 Ru1 N4 94.79(7)
N2 Ru1 N4 105.06(7)
N5 Ru1 N3 86.39(7)
N1 Ru1 N3 98.53(6)
N2 Ru1 N3 174.95(6)
N4 Ru1 N3 79.36(7)
N5 Ru1 O1 77.91(6)
N1 Ru1 O1 94.29(6)
N2 Ru1 O1 79.04(6)
N4 Ru1 O1 170.62(6)
N3 Ru1 O1 96.96(6)
N1 C1 C2 122.44(19)
N1 C1 H1 118.8
C2 C1 H1 118.8
C1 C2 C3 119.2(2)
C1 C2 H2 120.4
C3 C2 H2 120.4
C4 C3 C2 119.01(19)
C4 C3 H3 120.5
C2 C3 H3 120.5
C3 C4 C5 119.42(19)
C3 C4 H4 120.3
C5 C4 H4 120.3
N1 C5 C4 121.38(18)
N1 C5 C6 114.68(17)
C4 C5 C6 123.93(18)
N2 C6 C7 122.02(19)
N2 C6 C5 114.69(17)
C7 C6 C5 123.27(19)
C8 C7 C6 118.9(2)
C8 C7 H7 120.6
C6 C7 H7 120.6
C9 C8 C7 119.0(2)
C9 C8 H8 120.5
C7 C8 H8 120.5
C8 C9 C10 119.6(2)
C8 C9 H9 120.2
C10 C9 H9 120.2
N2 C10 C9 122.3(2)
N2 C10 H10 118.8
C9 C10 H10 118.8
N3 C11 C12 120.54(19)
N3 C11 C21 119.35(18)
C12 C11 C21 120.12(19)
C13 C12 C11 120.3(2)
C13 C12 H12 119.8
C11 C12 H12 119.8
C12 C13 C14 119.1(2)
C12 C13 H13 120.5
C14 C13 H13 120.5
C13 C14 C15 119.1(2)
C13 C14 H14 120.4
C15 C14 H14 120.4
N3 C15 C14 121.7(2)
N3 C15 C16 114.64(18)
C14 C15 C16 123.60(19)
N4 C16 C17 122.1(2)
N4 C16 C15 115.93(18)
C17 C16 C15 121.9(2)
C18 C17 C16 119.2(2)
C18 C17 H17 120.4
C16 C17 H17 120.4
C17 C18 C19 119.0(2)
C17 C18 H18 120.5
C19 C18 H18 120.5
C18 C19 C20 120.4(2)
C18 C19 H19 119.8
C20 C19 H19 119.8
N4 C20 C19 121.0(2)
N4 C20 C22 119.76(18)
C19 C20 C22 119.3(2)
C11 C21 H21A 109.5
C11 C21 H21B 109.5
H21A C21 H21B 109.5
C11 C21 H21C 109.5
H21A C21 H21C 109.5
H21B C21 H21C 109.5
C20 C22 H22A 109.5
C20 C22 H22B 109.5
H22A C22 H22B 109.5
C20 C22 H22C 109.5
H22A C22 H22C 109.5
H22B C22 H22C 109.5
N5 C23 C24 106.19(18)
N5 C23 H23A 110.5
C24 C23 H23A 110.5
N5 C23 H23B 110.5
C24 C23 H23B 110.5
H23A C23 H23B 108.7
C23 C24 C25 104.91(18)
C23 C24 H24A 110.8
C25 C24 H24A 110.8
C23 C24 H24B 110.8
C25 C24 H24B 110.8
H24A C24 H24B 108.8
C26 C25 C24 101.60(18)
C26 C25 H25A 111.5
C24 C25 H25A 111.5
C26 C25 H25B 111.5
C24 C25 H25B 111.5
H25A C25 H25B 109.3
N5 C26 C25 115.4(2)
N5 C26 C27 116.0(2)
C25 C26 C27 128.4(2)
O2 C27 O1 125.39(19)
O2 C27 C26 120.08(19)
O1 C27 C26 114.52(18)
C1 N1 C5 118.57(17)
C1 N1 Ru1 125.84(14)
C5 N1 Ru1 115.47(13)
C10 N2 C6 118.13(18)
C10 N2 Ru1 126.19(15)
C6 N2 Ru1 114.62(13)
C11 N3 C15 118.72(17)
C11 N3 Ru1 128.47(13)
C15 N3 Ru1 112.22(14)
C20 N4 C16 118.18(17)
C20 N4 Ru1 129.31(14)
C16 N4 Ru1 112.07(13)
C26 N5 C23 109.52(18)
C26 N5 Ru1 115.72(15)
C23 N5 Ru1 134.72(14)
C27 O1 Ru1 115.12(12)
F3 P1 F2 90.28(8)
F3 P1 F6 90.10(9)
F2 P1 F6 90.89(8)
F3 P1 F5 179.90(11)
F2 P1 F5 89.78(8)
F6 P1 F5 89.82(9)
F3 P1 F1 89.78(9)
F2 P1 F1 89.90(8)
F6 P1 F1 179.20(9)
F5 P1 F1 90.30(10)
F3 P1 F4 90.43(9)
F2 P1 F4 179.17(9)
F6 P1 F4 89.54(8)
F5 P1 F4 89.51(9)
F1 P1 F4 89.67(8)
D1W1 O1W D1W2 101(3)

loop_
_geom_bond_atom_site_label_1
_geom_bond_atom_site_label_2
_geom_bond_distance
Ru1 N5 2.0460(17)
Ru1 N1 2.0473(17)
Ru1 N2 2.0657(17)
Ru1 N4 2.0670(16)
Ru1 N3 2.0737(17)
Ru1 O1 2.1107(13)
C1 N1 1.344(3)
C1 C2 1.380(3)
C1 H1 0.9500
C2 C3 1.385(3)
C2 H2 0.9500
C3 C4 1.384(3)
C3 H3 0.9500
C4 C5 1.387(3)
C4 H4 0.9500
C5 N1 1.364(2)
C5 C6 1.472(3)
C6 N2 1.362(3)
C6 C7 1.391(3)
C7 C8 1.385(3)
C7 H7 0.9500
C8 C9 1.380(3)
C8 H8 0.9500
C9 C10 1.381(3)
C9 H9 0.9500
C10 N2 1.346(3)
C10 H10 0.9500
C11 N3 1.353(3)
C11 C12 1.395(3)
C11 C21 1.499(3)
C12 C13 1.374(3)
C12 H12 0.9500
C13 C14 1.381(3)
C13 H13 0.9500
C14 C15 1.385(3)
C14 H14 0.9500
C15 N3 1.368(3)
C15 C16 1.473(3)
C16 N4 1.372(3)
C16 C17 1.388(3)
C17 C18 1.378(4)
C17 H17 0.9500
C18 C19 1.379(4)
C18 H18 0.9500
C19 C20 1.391(3)
C19 H19 0.9500
C20 N4 1.361(3)
C20 C22 1.495(3)
C21 H21A 0.9800
C21 H21B 0.9800
C21 H21C 0.9800
C22 H22A 0.9800
C22 H22B 0.9800
C22 H22C 0.9800
C23 N5 1.440(3)
C23 C24 1.519(3)
C23 H23A 0.9900
C23 H23B 0.9900
C24 C25 1.531(3)
C24 H24A 0.9900
C24 H24B 0.9900
C25 C26 1.469(3)
C25 H25A 0.9900
C25 H25B 0.9900
C26 N5 1.305(3)
C26 C27 1.509(3)
C27 O2 1.232(2)
C27 O1 1.282(3)
P1 F3 1.5927(16)
P1 F2 1.5932(14)
P1 F6 1.5946(15)
P1 F5 1.6003(15)
P1 F1 1.6014(15)
P1 F4 1.6036(14)
O1W D1W1 0.86(2)
O1W D1W2 0.88(2)

loop_
_geom_hbond_atom_site_label_D
_geom_hbond_atom_site_label_H
_geom_hbond_atom_site_label_A
_geom_hbond_distance_DH
_geom_hbond_distance_HA
_geom_hbond_distance_DA
_geom_hbond_angle_DHA
_geom_hbond_site_symmetry_A
O1W D1W1 O2 0.86(2) 1.93(2) 2.786(2) 177(3) 1_655
O1W D1W2 F4 0.88(2) 2.20(2) 3.052(2) 164(3) 2_666

loop_
_geom_torsion_atom_site_label_1
_geom_torsion_atom_site_label_2
_geom_torsion_atom_site_label_3
_geom_torsion_atom_site_label_4
_geom_torsion
N1 C1 C2 C3 -0.3(3)
C1 C2 C3 C4 1.1(3)
C2 C3 C4 C5 -0.7(3)
C3 C4 C5 N1 -0.5(3)
C3 C4 C5 C6 177.97(18)
N1 C5 C6 N2 3.7(2)
C4 C5 C6 N2 -174.87(18)
N1 C5 C6 C7 -177.62(18)
C4 C5 C6 C7 3.8(3)
N2 C6 C7 C8 -0.9(3)
C5 C6 C7 C8 -179.42(18)
C6 C7 C8 C9 0.6(3)
C7 C8 C9 C10 0.2(3)
C8 C9 C10 N2 -0.8(3)
N3 C11 C12 C13 -0.4(3)
C21 C11 C12 C13 179.1(2)
C11 C12 C13 C14 -4.3(3)
C12 C13 C14 C15 2.7(3)
C13 C14 C15 N3 3.6(3)
C13 C14 C15 C16 -172.9(2)
N3 C15 C16 N4 3.3(3)
C14 C15 C16 N4 -180.0(2)
N3 C15 C16 C17 -173.3(2)
C14 C15 C16 C17 3.5(3)
N4 C16 C17 C18 -2.4(4)
C15 C16 C17 C18 173.9(2)
C16 C17 C18 C19 -1.2(4)
C17 C18 C19 C20 2.5(4)
C18 C19 C20 N4 -0.4(4)
C18 C19 C20 C22 178.6(2)
N5 C23 C24 C25 15.2(2)
C23 C24 C25 C26 -13.5(2)
C24 C25 C26 N5 7.8(3)
C24 C25 C26 C27 -176.4(2)
N5 C26 C27 O2 -177.5(2)
C25 C26 C27 O2 6.7(4)
N5 C26 C27 O1 3.2(3)
C25 C26 C27 O1 -172.6(2)
C2 C1 N1 C5 -1.0(3)
C2 C1 N1 Ru1 174.84(16)
C4 C5 N1 C1 1.4(3)
C6 C5 N1 C1 -177.25(17)
C4 C5 N1 Ru1 -174.85(14)
C6 C5 N1 Ru1 6.5(2)
C9 C10 N2 C6 0.5(3)
C9 C10 N2 Ru1 -167.05(16)
C7 C6 N2 C10 0.3(3)
C5 C6 N2 C10 178.99(17)
C7 C6 N2 Ru1 169.29(15)
C5 C6 N2 Ru1 -12.0(2)
C12 C11 N3 C15 6.7(3)
C21 C11 N3 C15 -172.90(19)
C12 C11 N3 Ru1 -163.75(16)
C21 C11 N3 Ru1 16.7(3)
C14 C15 N3 C11 -8.4(3)
C16 C15 N3 C11 168.49(18)
C14 C15 N3 Ru1 163.56(17)
C16 C15 N3 Ru1 -19.6(2)
C19 C20 N4 C16 -3.0(3)
C22 C20 N4 C16 177.94(19)
C19 C20 N4 Ru1 168.75(16)
C22 C20 N4 Ru1 -10.3(3)
C17 C16 N4 C20 4.4(3)
C15 C16 N4 C20 -172.09(18)
C17 C16 N4 Ru1 -168.68(18)
C15 C16 N4 Ru1 14.8(2)
C25 C26 N5 C23 1.9(3)
C27 C26 N5 C23 -174.44(19)
C25 C26 N5 Ru1 180.00(17)
C27 C26 N5 Ru1 3.7(3)
C24 C23 N5 C26 -11.0(3)
C24 C23 N5 Ru1 171.44(15)
O2 C27 O1 Ru1 172.53(17)
C26 C27 O1 Ru1 -8.2(2)
